data_2023181
loop_
_publ_author_name
'Le Thi Hong, Hai'
'Hoang Tuan, Duong'
'Nguyen Duc, Anh'
'Nguyen, Hien'
'Van Meervelt, Luc'

_publ_section_title
;
 Synthesis, crystal structure and photophysical properties of a dinuclear
 Mn<sup>II</sup> complex with
 6-(di-ethyl-amino)-4-phenyl-2-(pyridin-2-yl)quinoline.
;
_journal_coeditor_code WM5726
_journal_issue 'Pt 7'
_journal_name_full 'Acta crystallographica. Section E, Crystallographic communications'
_journal_page_first 795
_journal_page_last 799
_journal_paper_doi 10.1107/S2056989024006042
_journal_volume 80
_journal_year 2024
_chemical_formula_iupac '[Mn2 Cl4 (C24 H23 N3)2 (H2 O1)]'
_chemical_formula_moiety 'C48 H48 Cl4 Mn2 N6 O'
_chemical_formula_sum 'C48 H48 Cl4 Mn2 N6 O'
_chemical_formula_weight 976.60
_chemical_name_systematic
Aqua-1\k<i>O</i>-di-\m-chlorido-1:2\k^4^<i>Cl</i>:<i>Cl</i>-dichlorido-1\k<i>Cl</i>,2\k<i>Cl</i>-bis[6-(diethylamino)-4-phenyl-2-(pyridin-2-yl)quinoline]-1\k^2^<i>N</i>^1^,<i>N</i>^2^;2\k^2^<i>N</i>^1^,<i>N</i>^2^-dimanganese(II)
_space_group_crystal_system triclinic
_space_group_IT_number 2
_space_group_name_Hall '-P 1'
_space_group_name_H-M_alt 'P -1'
_atom_sites_solution_hydrogens mixed
_atom_sites_solution_primary dual
_audit_creation_method
;
Olex2 1.3
(compiled 2020.11.12 svn.r5f609507 for OlexSys, GUI svn.r6408)
;
_cell_angle_alpha 88.914(2)
_cell_angle_beta 82.290(2)
_cell_angle_gamma 88.989(2)
_cell_formula_units_Z 2
_cell_length_a 8.7491(2)
_cell_length_b 13.2133(3)
_cell_length_c 21.3793(5)
_cell_measurement_reflns_used 20239
_cell_measurement_temperature 294(2)
_cell_measurement_theta_max 27.6860
_cell_measurement_theta_min 3.5590
_cell_volume 2448.48(10)
_computing_cell_refinement
;
CrysAlisPro (Rigaku OD, 2024)
;
_computing_data_collection
;
CrysAlisPro (Rigaku OD, 2024)
;
_computing_data_reduction
;
CrysAlisPro (Rigaku OD, 2024)
;
_computing_molecular_graphics
;
Olex2 (Dolomanov <i>et al.</i>,  2009)
;
_computing_publication_material
;
Olex2 (Dolomanov <i>et al.</i>,  2009)
;
_computing_structure_refinement
;
SHELXL (Sheldrick, 2015b)
;
_computing_structure_solution
;
<i>SHELXT</i> (Sheldrick, 2015a)
;
_diffrn_ambient_temperature 294(2)
_diffrn_detector 'CCD plate'
_diffrn_detector_area_resol_mean 15.9566
_diffrn_measured_fraction_theta_full 0.997
_diffrn_measured_fraction_theta_max 0.998
_diffrn_measurement_device 'four-circle diffractometer'
_diffrn_measurement_device_type 'SuperNova, Single source at offset/far, Eos'
_diffrn_measurement_method '\w scans'
_diffrn_radiation_monochromator mirror
_diffrn_radiation_probe x-ray
_diffrn_radiation_type 'Mo K\a'
_diffrn_radiation_wavelength 0.71073
_diffrn_reflns_av_R_equivalents 0.0340
_diffrn_reflns_av_unetI/netI 0.0299
_diffrn_reflns_limit_h_max 10
_diffrn_reflns_limit_h_min -10
_diffrn_reflns_limit_k_max 16
_diffrn_reflns_limit_k_min -16
_diffrn_reflns_limit_l_max 26
_diffrn_reflns_limit_l_min -26
_diffrn_reflns_number 50282
_diffrn_reflns_theta_full 25.242
_diffrn_reflns_theta_max 26.371
_diffrn_reflns_theta_min 3.246
_diffrn_source 'micro-focus sealed X-ray tube'
_exptl_absorpt_coefficient_mu 0.775
_exptl_absorpt_correction_T_max 1.00000
_exptl_absorpt_correction_T_min 0.60644
_exptl_absorpt_correction_type multi-scan
_exptl_absorpt_process_details
;
(CrysAlisPro; Rigaku OD, 2024)
;
_exptl_crystal_colour yellow
_exptl_crystal_density_diffrn 1.325
_exptl_crystal_description plate
_exptl_crystal_F_000 1008
_exptl_crystal_size_max 0.4
_exptl_crystal_size_mid 0.15
_exptl_crystal_size_min 0.05
_refine_diff_density_max 0.856
_refine_diff_density_min -0.473
_refine_ls_extinction_method none
_refine_ls_goodness_of_fit_ref 0.862
_refine_ls_hydrogen_treatment mixed
_refine_ls_matrix_type full
_refine_ls_number_parameters 560
_refine_ls_number_reflns 9973
_refine_ls_number_restraints 18
_refine_ls_restrained_S_all 0.864
_refine_ls_R_factor_all 0.0563
_refine_ls_R_factor_gt 0.0435
_refine_ls_shift/su_max 0.001
_refine_ls_shift/su_mean 0.000
_refine_ls_structure_factor_coef Fsqd
_refine_ls_weighting_details 'w=1/[\s^2^(Fo^2^)+(0.0889P)^2^+2.3330P] where P=(Fo^2^+2Fc^2^)/3'
_refine_ls_weighting_scheme calc
_refine_ls_wR_factor_gt 0.1248
_refine_ls_wR_factor_ref 0.1388
_reflns_number_gt 7946
_reflns_number_total 9973
_reflns_threshold_expression 'I > 2\s(I)'
_cod_data_source_file wm5726.cif
_cod_data_source_block I
_cod_depositor_comments 'Adding full bibliography for 2023181.cif.'
_cod_database_code 2023181
_shelx_space_group_comment
;
The symmetry employed for this shelxl refinement is uniquely defined
by the following loop, which should always be used as a source of
symmetry information in preference to the above space-group names.
They are only intended as comments.
;

loop_
_space_group_symop_operation_xyz
'x, y, z'
'-x, -y, -z'

loop_
_atom_site_type_symbol
_atom_site_label
_atom_site_fract_x
_atom_site_fract_y
_atom_site_fract_z
_atom_site_U_iso_or_equiv
_atom_site_adp_type
_atom_site_calc_flag
_atom_site_occupancy
_atom_site_disorder_assembly
_atom_site_disorder_group
Mn Mn1 0.35314(5) 0.65406(3) 0.22302(2) 0.03955(12) Uani d 1 . .
Cl Cl1A 0.3891(5) 0.7046(2) 0.11458(10) 0.0598(4) Uani d 0.680(8) A 1
Cl Cl1B 0.3379(8) 0.7186(4) 0.1215(2) 0.0598(4) Uani d 0.320(8) A 2
O O1 0.0739(3) 0.8996(2) 0.25271(12) 0.0689(7) Uani d 1 . .
H H1A 0.101(5) 0.9574(15) 0.243(2) 0.103 Uiso d 1 . .
H H1B 0.072(6) 0.866(3) 0.2203(14) 0.103 Uiso d 1 . .
N N1 0.3023(2) 0.49080(16) 0.20012(10) 0.0365(5) Uani d 1 . .
C C1 0.1824(3) 0.4612(2) 0.17034(12) 0.0383(5) Uani d 1 . .
Mn Mn2 0.17320(4) 0.84639(3) 0.33759(2) 0.03688(12) Uani d 1 . .
Cl Cl2 0.44135(8) 0.81104(5) 0.26973(3) 0.04346(16) Uani d 1 . .
N N2 -0.1917(3) 0.3857(2) 0.07467(15) 0.0666(8) Uani d 1 . .
C C2 0.0623(3) 0.5316(2) 0.16218(14) 0.0482(7) Uani d 1 . .
H H2 0.066162 0.596571 0.177875 0.058 Uiso calc 1 . .
Cl Cl3 0.12894(9) 0.66307(6) 0.30488(4) 0.0539(2) Uani d 1 . .
N N3 0.5448(2) 0.55925(16) 0.25097(10) 0.0388(5) Uani d 1 . .
C C3 -0.0584(3) 0.5064(2) 0.13192(14) 0.0506(7) Uani d 1 . .
H H3 -0.135308 0.554530 0.127541 0.061 Uiso calc 1 . .
Cl Cl4 0.25143(9) 1.01982(6) 0.35077(4) 0.05338(19) Uani d 1 . .
N N4 0.1805(2) 0.79905(15) 0.44166(9) 0.0314(4) Uani d 1 . .
C C4 -0.0703(3) 0.4089(2) 0.10692(13) 0.0475(7) Uani d 1 . .
N N5 0.6580(3) 0.5855(2) 0.53537(11) 0.0541(6) Uani d 1 . .
C C5 0.0438(3) 0.3380(2) 0.11605(13) 0.0461(6) Uani d 1 . .
H H5 0.035832 0.272545 0.101729 0.055 Uiso calc 1 . .
N N6 -0.0657(2) 0.86758(16) 0.39068(10) 0.0374(5) Uani d 1 . .
C C6 0.1720(3) 0.36243(19) 0.14655(12) 0.0379(5) Uani d 1 . .
C C7 0.2938(3) 0.29213(19) 0.15545(12) 0.0391(6) Uani d 1 . .
C C8 0.4082(3) 0.32372(19) 0.18789(12) 0.0392(6) Uani d 1 . .
H H8 0.485393 0.278036 0.196120 0.047 Uiso calc 1 . .
C C9 0.4120(3) 0.42339(19) 0.20908(11) 0.0360(5) Uani d 1 . .
C C10 -0.3167(4) 0.4582(3) 0.06752(15) 0.0582(8) Uani d 1 . .
H H10A -0.338472 0.496987 0.105847 0.070 Uiso calc 1 . .
H H10B -0.408843 0.421213 0.062418 0.070 Uiso calc 1 . .
C C11 -0.2811(5) 0.5301(3) 0.01241(18) 0.0830(12) Uani d 1 . .
H H11A -0.260119 0.492405 -0.025818 0.125 Uiso calc 1 . .
H H11B -0.192547 0.569133 0.017930 0.125 Uiso calc 1 . .
H H11C -0.368005 0.574673 0.009902 0.125 Uiso calc 1 . .
C C12 -0.1760(5) 0.2956(3) 0.0310(2) 0.0854(12) Uani d 1 . .
H H12A -0.225658 0.311567 -0.006007 0.103 Uiso calc 1 . .
H H12B -0.067625 0.281812 0.017003 0.103 Uiso calc 1 . .
C C13 -0.2449(7) 0.2072(4) 0.0624(3) 0.128(2) Uani d 1 . .
H H13A -0.199280 0.193234 0.100073 0.192 Uiso calc 1 . .
H H13B -0.227740 0.150391 0.034807 0.192 Uiso calc 1 . .
H H13C -0.353785 0.218854 0.073176 0.192 Uiso calc 1 . .
C C14 0.3028(3) 0.1878(2) 0.12996(13) 0.0426(6) Uani d 1 . .
C C15 0.3031(4) 0.1708(2) 0.06598(16) 0.0604(8) Uani d 1 . .
H H15 0.287552 0.224799 0.038894 0.073 Uiso calc 1 . .
C C16 0.3263(5) 0.0746(3) 0.04233(19) 0.0793(12) Uani d 1 . .
H H16 0.325846 0.064160 -0.000539 0.095 Uiso calc 1 . .
C C17 0.3502(5) -0.0066(3) 0.0820(2) 0.0773(11) Uani d 1 . .
H H17 0.365477 -0.071499 0.065966 0.093 Uiso calc 1 . .
C C18 0.3512(4) 0.0093(2) 0.14495(19) 0.0652(9) Uani d 1 . .
H H18 0.368046 -0.044899 0.171690 0.078 Uiso calc 1 . .
C C19 0.3273(3) 0.1054(2) 0.16911(15) 0.0509(7) Uani d 1 . .
H H19 0.327561 0.115159 0.212065 0.061 Uiso calc 1 . .
C C20 0.5421(3) 0.45903(19) 0.24069(11) 0.0351(5) Uani d 1 . .
C C21 0.6551(3) 0.3940(2) 0.25902(14) 0.0480(7) Uani d 1 . .
H H21 0.651441 0.324875 0.252079 0.058 Uiso calc 1 . .
C C22 0.7730(3) 0.4332(3) 0.28766(16) 0.0555(8) Uani d 1 . .
H H22 0.849573 0.390617 0.300053 0.067 Uiso calc 1 . .
C C23 0.7765(3) 0.5349(2) 0.29771(15) 0.0519(7) Uani d 1 . .
H H23 0.855142 0.562503 0.316873 0.062 Uiso calc 1 . .
C C24 0.6613(3) 0.5953(2) 0.27886(14) 0.0470(6) Uani d 1 . .
H H24 0.663814 0.664509 0.285689 0.056 Uiso calc 1 . .
C C25 0.3019(3) 0.75430(18) 0.46657(11) 0.0312(5) Uani d 1 . .
C C26 0.4121(3) 0.6987(2) 0.42594(12) 0.0388(6) Uani d 1 . .
H H26 0.404769 0.697817 0.382954 0.047 Uiso calc 1 . .
C C27 0.5282(3) 0.6468(2) 0.44870(12) 0.0435(6) Uani d 1 . .
H H27 0.599206 0.611244 0.420730 0.052 Uiso calc 1 . .
C C28 0.5450(3) 0.6448(2) 0.51415(12) 0.0402(6) Uani d 1 . .
C C29 0.4400(3) 0.70200(19) 0.55394(11) 0.0361(5) Uani d 1 . .
H H29 0.450440 0.703967 0.596623 0.043 Uiso calc 1 . .
C C30 0.3186(3) 0.75706(17) 0.53179(11) 0.0314(5) Uani d 1 . .
C C31 0.2053(3) 0.81444(18) 0.57144(11) 0.0313(5) Uani d 1 . .
C C32 0.0798(3) 0.85298(18) 0.54550(11) 0.0336(5) Uani d 1 . .
H H32 0.001934 0.887326 0.570944 0.040 Uiso calc 1 . .
C C33 0.0682(3) 0.84097(17) 0.48098(11) 0.0318(5) Uani d 1 . .
C C34A 0.7695(5) 0.5291(3) 0.49221(17) 0.0598(4) Uani d 0.878(4) B 1
H H34A 0.716880 0.495813 0.461332 0.072 Uiso calc 0.878(4) B 1
H H34B 0.819456 0.477394 0.515525 0.072 Uiso calc 0.878(4) B 1
C C35A 0.8880(5) 0.5987(3) 0.45924(17) 0.0598(4) Uani d 0.878(4) B 1
H H35A 0.837950 0.651735 0.437884 0.090 Uiso calc 0.878(4) B 1
H H35B 0.957178 0.561486 0.429056 0.090 Uiso calc 0.878(4) B 1
H H35C 0.945156 0.627778 0.489612 0.090 Uiso calc 0.878(4) B 1
C C34B 0.8079(18) 0.5859(16) 0.4945(10) 0.0598(4) Uani d 0.122(4) B 2
H H34C 0.890775 0.589382 0.520309 0.072 Uiso calc 0.122(4) B 2
H H34D 0.813426 0.644931 0.466687 0.072 Uiso calc 0.122(4) B 2
C C35B 0.826(3) 0.4903(17) 0.4557(9) 0.0598(4) Uani d 0.122(4) B 2
H H35D 0.828382 0.432266 0.483290 0.090 Uiso calc 0.122(4) B 2
H H35E 0.920930 0.492781 0.427229 0.090 Uiso calc 0.122(4) B 2
H H35F 0.741117 0.485305 0.431911 0.090 Uiso calc 0.122(4) B 2
C C36 0.6734(4) 0.5767(2) 0.60222(14) 0.0530(7) Uani d 1 . .
H H36A 0.722257 0.511940 0.609811 0.064 Uiso calc 1 . .
H H36B 0.571034 0.576515 0.626112 0.064 Uiso calc 1 . .
C C37 0.7654(5) 0.6594(3) 0.62720(18) 0.0799(11) Uani d 1 . .
H H37A 0.863950 0.664467 0.601628 0.120 Uiso calc 1 . .
H H37B 0.779985 0.643394 0.670001 0.120 Uiso calc 1 . .
H H37C 0.710372 0.722741 0.625797 0.120 Uiso calc 1 . .
C C38 0.2191(3) 0.83535(18) 0.63866(11) 0.0345(5) Uani d 1 . .
C C39 0.3567(3) 0.8713(2) 0.65593(12) 0.0405(6) Uani d 1 . .
H H39 0.443295 0.876552 0.625739 0.049 Uiso calc 1 . .
C C40 0.3653(4) 0.8991(2) 0.71739(14) 0.0514(7) Uani d 1 . .
H H40 0.456951 0.924070 0.728097 0.062 Uiso calc 1 . .
C C41 0.2390(4) 0.8900(3) 0.76260(14) 0.0613(9) Uani d 1 . .
H H41 0.245125 0.908451 0.803944 0.074 Uiso calc 1 . .
C C42 0.1030(4) 0.8535(3) 0.74660(14) 0.0589(8) Uani d 1 . .
H H42 0.017851 0.846313 0.777370 0.071 Uiso calc 1 . .
C C43 0.0927(3) 0.8274(2) 0.68500(13) 0.0456(6) Uani d 1 . .
H H43 -0.000234 0.804239 0.674505 0.055 Uiso calc 1 . .
C C44 -0.0744(3) 0.87005(18) 0.45391(12) 0.0338(5) Uani d 1 . .
C C45 -0.2125(3) 0.8899(2) 0.49184(13) 0.0416(6) Uani d 1 . .
H H45 -0.215800 0.893448 0.535407 0.050 Uiso calc 1 . .
C C46 -0.3456(3) 0.9044(2) 0.46411(15) 0.0480(7) Uani d 1 . .
H H46 -0.439540 0.916770 0.488922 0.058 Uiso calc 1 . .
C C47 -0.3376(3) 0.9002(2) 0.39932(15) 0.0495(7) Uani d 1 . .
H H47 -0.425572 0.909121 0.379625 0.059 Uiso calc 1 . .
C C48 -0.1953(3) 0.8826(2) 0.36457(14) 0.0486(7) Uani d 1 . .
H H48 -0.189055 0.880983 0.320833 0.058 Uiso calc 1 . .

loop_
_atom_site_aniso_label
_atom_site_aniso_U_11
_atom_site_aniso_U_22
_atom_site_aniso_U_33
_atom_site_aniso_U_12
_atom_site_aniso_U_13
_atom_site_aniso_U_23
Mn1 0.0468(2) 0.0371(2) 0.0362(2) 0.00307(17) -0.01036(17) -0.00673(16)
Cl1A 0.0741(13) 0.0631(8) 0.0429(6) 0.0085(8) -0.0122(7) 0.0016(5)
Cl1B 0.0741(13) 0.0631(8) 0.0429(6) 0.0085(8) -0.0122(7) 0.0016(5)
O1 0.0712(16) 0.0835(19) 0.0555(14) 0.0005(14) -0.0230(12) 0.0105(13)
N1 0.0404(11) 0.0364(11) 0.0340(10) 0.0031(9) -0.0089(9) -0.0066(8)
C1 0.0423(14) 0.0410(14) 0.0331(12) 0.0003(11) -0.0100(10) -0.0046(10)
Mn2 0.0388(2) 0.0400(2) 0.0325(2) 0.00306(16) -0.00725(15) -0.00383(15)
Cl2 0.0467(4) 0.0396(3) 0.0439(3) -0.0031(3) -0.0039(3) -0.0069(3)
N2 0.0637(17) 0.0703(19) 0.0751(19) 0.0021(14) -0.0430(15) -0.0104(14)
C2 0.0512(16) 0.0470(16) 0.0492(16) 0.0089(13) -0.0165(13) -0.0126(13)
Cl3 0.0507(4) 0.0526(4) 0.0563(4) -0.0139(3) 0.0052(3) -0.0198(3)
N3 0.0409(12) 0.0381(12) 0.0386(11) -0.0021(9) -0.0085(9) -0.0060(9)
C3 0.0471(16) 0.0583(18) 0.0496(16) 0.0115(13) -0.0185(13) -0.0098(13)
Cl4 0.0548(4) 0.0441(4) 0.0592(4) -0.0025(3) 0.0015(3) -0.0111(3)
N4 0.0322(10) 0.0324(10) 0.0304(10) 0.0026(8) -0.0067(8) -0.0021(8)
C4 0.0497(16) 0.0528(17) 0.0427(15) -0.0033(13) -0.0154(12) -0.0023(12)
N5 0.0552(15) 0.0649(16) 0.0421(13) 0.0296(12) -0.0104(11) -0.0019(11)
C5 0.0550(17) 0.0411(15) 0.0457(15) -0.0044(12) -0.0185(13) -0.0030(12)
N6 0.0354(11) 0.0375(11) 0.0412(12) 0.0032(9) -0.0121(9) -0.0008(9)
C6 0.0451(14) 0.0363(13) 0.0331(12) -0.0010(11) -0.0083(10) -0.0004(10)
C7 0.0478(15) 0.0351(13) 0.0354(13) -0.0021(11) -0.0089(11) 0.0007(10)
C8 0.0441(14) 0.0345(13) 0.0405(13) 0.0018(11) -0.0110(11) 0.0000(10)
C9 0.0411(13) 0.0367(13) 0.0308(12) -0.0019(10) -0.0068(10) -0.0013(10)
C10 0.0467(17) 0.077(2) 0.0538(18) -0.0056(15) -0.0180(14) 0.0053(16)
C11 0.088(3) 0.102(3) 0.060(2) -0.006(2) -0.014(2) 0.018(2)
C12 0.088(3) 0.093(3) 0.087(3) -0.010(2) -0.054(2) -0.003(2)
C13 0.131(5) 0.113(4) 0.147(5) -0.035(4) -0.039(4) 0.000(4)
C14 0.0468(15) 0.0362(14) 0.0470(15) -0.0014(11) -0.0146(12) -0.0023(11)
C15 0.089(2) 0.0436(17) 0.0519(17) 0.0053(16) -0.0220(16) -0.0061(13)
C16 0.121(3) 0.057(2) 0.065(2) 0.010(2) -0.030(2) -0.0248(18)
C17 0.099(3) 0.0407(18) 0.095(3) 0.0075(18) -0.019(2) -0.0166(18)
C18 0.071(2) 0.0390(17) 0.087(3) 0.0017(15) -0.0154(19) 0.0088(16)
C19 0.0550(17) 0.0434(16) 0.0563(17) -0.0001(13) -0.0156(14) 0.0044(13)
C20 0.0344(12) 0.0385(13) 0.0320(12) -0.0027(10) -0.0028(9) -0.0015(10)
C21 0.0484(16) 0.0419(15) 0.0567(17) 0.0026(12) -0.0178(13) -0.0021(13)
C22 0.0441(16) 0.0583(19) 0.068(2) 0.0048(14) -0.0215(14) -0.0008(15)
C23 0.0396(15) 0.0601(19) 0.0588(18) -0.0070(13) -0.0156(13) -0.0073(14)
C24 0.0423(15) 0.0476(16) 0.0530(16) -0.0033(12) -0.0116(12) -0.0087(13)
C25 0.0295(11) 0.0319(12) 0.0323(12) 0.0025(9) -0.0050(9) -0.0002(9)
C26 0.0406(14) 0.0460(15) 0.0296(12) 0.0077(11) -0.0052(10) -0.0033(10)
C27 0.0388(14) 0.0531(16) 0.0383(14) 0.0148(12) -0.0051(11) -0.0078(12)
C28 0.0374(13) 0.0424(15) 0.0410(14) 0.0091(11) -0.0078(11) -0.0003(11)
C29 0.0380(13) 0.0403(14) 0.0303(12) 0.0075(10) -0.0069(10) -0.0001(10)
C30 0.0311(11) 0.0303(12) 0.0329(12) 0.0011(9) -0.0045(9) 0.0002(9)
C31 0.0313(12) 0.0308(12) 0.0317(11) -0.0003(9) -0.0039(9) -0.0013(9)
C32 0.0315(12) 0.0345(13) 0.0344(12) 0.0051(10) -0.0031(9) -0.0053(10)
C33 0.0314(12) 0.0298(12) 0.0346(12) 0.0024(9) -0.0061(9) -0.0012(9)
C34A 0.0741(13) 0.0631(8) 0.0429(6) 0.0085(8) -0.0122(7) 0.0016(5)
C35A 0.0741(13) 0.0631(8) 0.0429(6) 0.0085(8) -0.0122(7) 0.0016(5)
C34B 0.0741(13) 0.0631(8) 0.0429(6) 0.0085(8) -0.0122(7) 0.0016(5)
C35B 0.0741(13) 0.0631(8) 0.0429(6) 0.0085(8) -0.0122(7) 0.0016(5)
C36 0.0552(17) 0.0551(18) 0.0505(17) 0.0177(14) -0.0166(13) 0.0058(13)
C37 0.083(3) 0.098(3) 0.061(2) -0.013(2) -0.0170(19) -0.004(2)
C38 0.0393(13) 0.0320(12) 0.0321(12) 0.0066(10) -0.0055(10) -0.0023(9)
C39 0.0430(14) 0.0402(14) 0.0391(13) 0.0027(11) -0.0088(11) -0.0007(11)
C40 0.0636(19) 0.0488(17) 0.0466(16) 0.0016(14) -0.0248(14) -0.0054(13)
C41 0.093(3) 0.0584(19) 0.0349(15) 0.0158(18) -0.0183(16) -0.0083(13)
C42 0.064(2) 0.070(2) 0.0378(15) 0.0162(16) 0.0062(14) -0.0025(14)
C43 0.0440(15) 0.0521(17) 0.0399(14) 0.0035(12) -0.0023(11) -0.0013(12)
C44 0.0326(12) 0.0291(12) 0.0407(13) 0.0011(9) -0.0089(10) -0.0025(10)
C45 0.0365(13) 0.0435(15) 0.0446(14) 0.0064(11) -0.0055(11) -0.0028(11)
C46 0.0317(13) 0.0477(16) 0.0632(18) 0.0058(11) -0.0037(12) 0.0046(13)
C47 0.0352(14) 0.0475(16) 0.069(2) 0.0007(12) -0.0213(13) 0.0081(14)
C48 0.0457(16) 0.0544(17) 0.0487(16) 0.0004(13) -0.0179(13) 0.0010(13)

loop_
_atom_type_symbol
_atom_type_description
_atom_type_scat_dispersion_real
_atom_type_scat_dispersion_imag
_atom_type_scat_source
C C 0.0033 0.0016 'International Tables Vol C Tables 4.2.6.8 and 6.1.1.4'
H H 0.0000 0.0000 'International Tables Vol C Tables 4.2.6.8 and 6.1.1.4'
Cl Cl 0.1484 0.1585 'International Tables Vol C Tables 4.2.6.8 and 6.1.1.4'
Mn Mn 0.3368 0.7283 'International Tables Vol C Tables 4.2.6.8 and 6.1.1.4'
N N 0.0061 0.0033 'International Tables Vol C Tables 4.2.6.8 and 6.1.1.4'
O O 0.0106 0.0060 'International Tables Vol C Tables 4.2.6.8 and 6.1.1.4'

loop_
_geom_angle_atom_site_label_1
_geom_angle_atom_site_label_2
_geom_angle_atom_site_label_3
_geom_angle_site_symmetry_1
_geom_angle_site_symmetry_3
_geom_angle
_geom_angle_publ_flag
CL1Aa Mn1 Cl2 . . 99.12(6) ?
N1 Mn1 Cl1A . . 92.70(8) ?
CL1Bb Mn1 Cl2 . . 97.93(15) ?
CL1Aa Mn1 Cl3 . . 132.16(10) ?
N1 Mn1 Cl1B . . 95.38(16) ?
N1 Mn1 Cl2 . . 165.37(6) ?
N1 Mn1 Cl3 . . 92.21(6) ?
Cl3 Mn1 Cl2 . . 86.25(2) ?
N3 Mn1 Cl1A . . 113.64(12) ?
N3 Mn1 Cl1B . . 125.41(18) ?
N3 Mn1 N1 . . 73.33(8) ?
N3 Mn1 Cl2 . . 93.91(6) ?
N3 Mn1 Cl3 . . 113.33(6) ?
CL1Bb Mn1 Cl3 . . 120.46(18) ?
H1A O1 H1B . . 111(5) ?
C35Aa C34Aa H34A . . 109.6 ?
H34Aa C34Aa H34B . . 108.1 ?
Mn2 O1 H1A . . 110(4) ?
C35Aa C34Aa H34B . . 109.6 ?
C34Aa C35Aa H35A . . 109.5 ?
H35Aa C35Aa H35B . . 109.5 ?
C34Aa C35Aa H35B . . 109.5 ?
H35Ba C35Aa H35C . . 109.5 ?
H35Aa C35Aa H35C . . 109.5 ?
Mn2 O1 H1B . . 125(3) ?
C1 N1 Mn1 . . 125.31(17) ?
C9 N1 Mn1 . . 115.29(16) ?
C9 N1 C1 . . 118.7(2) ?
N1 C1 C2 . . 119.2(2) ?
N1 C1 C6 . . 123.0(2) ?
C6 C1 C2 . . 117.8(2) ?
O1 Mn2 Cl2 . . 91.02(8) ?
O1 Mn2 Cl3 . . 88.16(8) ?
O1 Mn2 Cl4 . . 87.81(8) ?
O1 Mn2 N4 . . 158.31(9) ?
O1 Mn2 N6 . . 86.49(9) ?
Cl3 Mn2 Cl2 . . 80.95(2) ?
Cl4 Mn2 Cl2 . . 89.05(3) ?
Cl4 Mn2 Cl3 . . 169.15(3) ?
N4 Mn2 Cl2 . . 110.53(5) ?
N4 Mn2 Cl3 . . 92.69(5) ?
N4 Mn2 Cl4 . . 94.77(5) ?
N6 Mn2 Cl2 . . 175.19(6) ?
N6 Mn2 Cl3 . . 94.86(6) ?
N6 Mn2 Cl4 . . 94.95(6) ?
N6 Mn2 N4 . . 71.83(7) ?
Mn1 Cl2 Mn2 . . 93.75(2) ?
C34Aa C35Aa H35C . . 109.5 ?
C35Bb C34Bb H34C . . 109.7 ?
H34Cb C34Bb H34D . . 108.2 ?
C35Bb C34Bb H34D . . 109.7 ?
C34Bb C35Bb H35D . . 109.5 ?
H35Db C35Bb H35E . . 109.5 ?
C34Bb C35Bb H35E . . 109.5 ?
H35Db C35Bb H35F . . 109.5 ?
C34Bb C35Bb H35F . . 109.5 ?
H35Eb C35Bb H35F . . 109.5 ?
C34Aa N5 C36 . . 116.7(2) ?
C4 N2 C10 . . 122.0(3) ?
C4 N2 C12 . . 119.2(3) ?
C10 N2 C12 . . 116.8(3) ?
C1 C2 H2 . . 119.3 ?
C3 C2 C1 . . 121.5(3) ?
C3 C2 H2 . . 119.3 ?
Mn1 Cl3 Mn2 . . 95.97(3) ?
C20 N3 Mn1 . . 117.72(16) ?
C24 N3 Mn1 . . 124.00(19) ?
C24 N3 C20 . . 118.3(2) ?
C2 C3 H3 . . 119.1 ?
C2 C3 C4 . . 121.8(3) ?
C4 C3 H3 . . 119.1 ?
C25 N4 Mn2 . . 126.91(15) ?
C33 N4 Mn2 . . 113.09(15) ?
C33 N4 C25 . . 118.2(2) ?
N2 C4 C3 . . 120.9(3) ?
N2 C4 C5 . . 121.6(3) ?
C5 C4 C3 . . 117.6(3) ?
N5 C34Aa H34A . . 109.6 ?
N5 C34Aa H34B . . 109.6 ?
N5 C34Aa C35A . . 110.2(3) ?
C28 N5 C34A . . 121.7(2) ?
C28 N5 C34B . . 115.0(11) ?
C28 N5 C36 . . 121.6(2) ?
C36 N5 C34B . . 112.9(10) ?
C4 C5 H5 . . 119.1 ?
C4 C5 C6 . . 121.9(3) ?
C6 C5 H5 . . 119.1 ?
C44 N6 Mn2 . . 115.72(15) ?
C48 N6 Mn2 . . 125.71(19) ?
C48 N6 C44 . . 118.5(2) ?
C1 C6 C7 . . 117.1(2) ?
C5 C6 C1 . . 119.4(2) ?
C5 C6 C7 . . 123.5(2) ?
C6 C7 C14 . . 123.1(2) ?
C8 C7 C6 . . 117.9(2) ?
C8 C7 C14 . . 119.0(2) ?
C7 C8 H8 . . 119.2 ?
C7 C8 C9 . . 121.6(2) ?
C9 C8 H8 . . 119.2 ?
N1 C9 C8 . . 121.6(2) ?
N1 C9 C20 . . 117.1(2) ?
C8 C9 C20 . . 121.3(2) ?
N2 C10 H10A . . 108.8 ?
N2 C10 H10B . . 108.8 ?
N2 C10 C11 . . 113.6(3) ?
H10A C10 H10B . . 107.7 ?
C11 C10 H10A . . 108.8 ?
C11 C10 H10B . . 108.8 ?
C10 C11 H11A . . 109.5 ?
C10 C11 H11B . . 109.5 ?
C10 C11 H11C . . 109.5 ?
H11A C11 H11B . . 109.5 ?
H11A C11 H11C . . 109.5 ?
N5 C34Bb H34C . . 109.7 ?
N5 C34Bb H34D . . 109.7 ?
N5 C34Bb C35B . . 109.7(10) ?
H11B C11 H11C . . 109.5 ?
N2 C12 H12A . . 109.4 ?
N2 C12 H12B . . 109.4 ?
H12A C12 H12B . . 108.0 ?
C13 C12 N2 . . 111.0(4) ?
C13 C12 H12A . . 109.4 ?
C13 C12 H12B . . 109.4 ?
C12 C13 H13A . . 109.5 ?
C12 C13 H13B . . 109.5 ?
C12 C13 H13C . . 109.5 ?
H13A C13 H13B . . 109.5 ?
H13A C13 H13C . . 109.5 ?
H13B C13 H13C . . 109.5 ?
C15 C14 C7 . . 121.4(2) ?
C15 C14 C19 . . 118.2(3) ?
C19 C14 C7 . . 120.0(2) ?
C14 C15 H15 . . 119.7 ?
C16 C15 C14 . . 120.6(3) ?
C16 C15 H15 . . 119.7 ?
C15 C16 H16 . . 119.8 ?
C15 C16 C17 . . 120.4(4) ?
C17 C16 H16 . . 119.8 ?
C16 C17 H17 . . 120.3 ?
C18 C17 C16 . . 119.5(3) ?
C18 C17 H17 . . 120.3 ?
C17 C18 H18 . . 119.8 ?
C17 C18 C19 . . 120.5(3) ?
C19 C18 H18 . . 119.8 ?
C14 C19 H19 . . 119.6 ?
C18 C19 C14 . . 120.8(3) ?
C18 C19 H19 . . 119.6 ?
N3 C20 C9 . . 116.1(2) ?
N3 C20 C21 . . 121.2(2) ?
C21 C20 C9 . . 122.8(2) ?
C20 C21 H21 . . 120.4 ?
C22 C21 C20 . . 119.2(3) ?
C22 C21 H21 . . 120.4 ?
C21 C22 H22 . . 120.2 ?
C23 C22 C21 . . 119.7(3) ?
C23 C22 H22 . . 120.2 ?
C22 C23 H23 . . 120.8 ?
C22 C23 C24 . . 118.5(3) ?
C24 C23 H23 . . 120.8 ?
N3 C24 C23 . . 123.2(3) ?
N3 C24 H24 . . 118.4 ?
C23 C24 H24 . . 118.4 ?
N4 C25 C26 . . 118.3(2) ?
N4 C25 C30 . . 123.3(2) ?
C26 C25 C30 . . 118.4(2) ?
C25 C26 H26 . . 119.5 ?
C27 C26 C25 . . 120.9(2) ?
C27 C26 H26 . . 119.5 ?
C26 C27 H27 . . 118.9 ?
C26 C27 C28 . . 122.1(2) ?
C28 C27 H27 . . 118.9 ?
N5 C28 C27 . . 119.8(2) ?
N5 C28 C29 . . 123.0(2) ?
C29 C28 C27 . . 117.1(2) ?
C28 C29 H29 . . 118.9 ?
C28 C29 C30 . . 122.1(2) ?
C30 C29 H29 . . 118.9 ?
C25 C30 C31 . . 116.8(2) ?
C29 C30 C25 . . 119.2(2) ?
C29 C30 C31 . . 124.0(2) ?
C30 C31 C38 . . 122.7(2) ?
C32 C31 C30 . . 118.1(2) ?
C32 C31 C38 . . 119.2(2) ?
C31 C32 H32 . . 119.6 ?
C31 C32 C33 . . 120.9(2) ?
C33 C32 H32 . . 119.6 ?
N4 C33 C32 . . 122.1(2) ?
N4 C33 C44 . . 116.2(2) ?
C32 C33 C44 . . 121.6(2) ?
N5 C36 H36A . . 108.5 ?
N5 C36 H36B . . 108.5 ?
N5 C36 C37 . . 115.2(3) ?
H36A C36 H36B . . 107.5 ?
C37 C36 H36A . . 108.5 ?
C37 C36 H36B . . 108.5 ?
C36 C37 H37A . . 109.5 ?
C36 C37 H37B . . 109.5 ?
C36 C37 H37C . . 109.5 ?
H37A C37 H37B . . 109.5 ?
H37A C37 H37C . . 109.5 ?
H37B C37 H37C . . 109.5 ?
C39 C38 C31 . . 120.8(2) ?
C43 C38 C31 . . 120.9(2) ?
C43 C38 C39 . . 118.1(2) ?
C38 C39 H39 . . 119.6 ?
C40 C39 C38 . . 120.8(3) ?
C40 C39 H39 . . 119.6 ?
C39 C40 H40 . . 119.9 ?
C41 C40 C39 . . 120.1(3) ?
C41 C40 H40 . . 119.9 ?
C40 C41 H41 . . 120.1 ?
C40 C41 C42 . . 119.9(3) ?
C42 C41 H41 . . 120.1 ?
C41 C42 H42 . . 119.9 ?
C41 C42 C43 . . 120.3(3) ?
C43 C42 H42 . . 119.9 ?
C38 C43 H43 . . 119.6 ?
C42 C43 C38 . . 120.8(3) ?
C42 C43 H43 . . 119.6 ?
N6 C44 C33 . . 116.4(2) ?
N6 C44 C45 . . 121.5(2) ?
C45 C44 C33 . . 121.8(2) ?
C44 C45 H45 . . 120.4 ?
C46 C45 C44 . . 119.2(3) ?
C46 C45 H45 . . 120.4 ?
C45 C46 H46 . . 120.3 ?
C47 C46 C45 . . 119.4(3) ?
C47 C46 H46 . . 120.3 ?
C46 C47 H47 . . 121.0 ?
C46 C47 C48 . . 118.1(3) ?
C48 C47 H47 . . 121.0 ?
N6 C48 C47 . . 123.3(3) ?
N6 C48 H48 . . 118.4 ?
C47 C48 H48 . . 118.4 ?

loop_
_geom_bond_atom_site_label_1
_geom_bond_atom_site_label_2
_geom_bond_site_symmetry_2
_geom_bond_distance
_geom_bond_publ_flag
Mn1 Cl1A . 2.382(2) ?
Mn1 Cl1B . 2.337(4) ?
Mn1 N1 . 2.286(2) ?
Mn1 Cl2 . 2.4974(7) ?
Mn1 Cl3 . 2.4501(8) ?
Mn1 N3 . 2.215(2) ?
C34Aa H34A . 0.9700 ?
C34Aa H34B . 0.9700 ?
C34Aa C35A . 1.494(6) ?
C35Aa H35A . 0.9600 ?
C35Aa H35B . 0.9600 ?
C35Aa H35C . 0.9600 ?
C34Bb H34C . 0.9700 ?
C34Bb H34D . 0.9700 ?
C34Bb C35B . 1.520(10) ?
C35Bb H35D . 0.9600 ?
C35Bb H35E . 0.9600 ?
C35Bb H35F . 0.9600 ?
O1 H1A . 0.816(10) ?
O1 H1B . 0.832(10) ?
O1 Mn2 . 2.213(2) ?
N1 C1 . 1.364(3) ?
N1 C9 . 1.328(3) ?
C1 C2 . 1.418(4) ?
C1 C6 . 1.418(4) ?
Mn2 Cl2 . 2.6269(8) ?
Mn2 Cl3 . 2.5838(8) ?
Mn2 Cl4 . 2.4354(8) ?
Mn2 N4 . 2.3087(19) ?
Mn2 N6 . 2.257(2) ?
N2 C4 . 1.383(4) ?
N2 C10 . 1.462(4) ?
N2 C12 . 1.521(5) ?
C2 H2 . 0.9300 ?
C2 C3 . 1.360(4) ?
N3 C20 . 1.348(3) ?
N3 C24 . 1.346(3) ?
C3 H3 . 0.9300 ?
C3 C4 . 1.415(4) ?
N4 C25 . 1.371(3) ?
N4 C33 . 1.325(3) ?
C4 C5 . 1.387(4) ?
N5 C28 . 1.370(3) ?
N5 C34A . 1.455(4) ?
N5 C34B . 1.474(10) ?
N5 C36 . 1.456(4) ?
C5 H5 . 0.9300 ?
C5 C6 . 1.415(4) ?
N6 C44 . 1.345(3) ?
N6 C48 . 1.339(3) ?
C6 C7 . 1.431(4) ?
C7 C8 . 1.367(4) ?
C7 C14 . 1.489(4) ?
C8 H8 . 0.9300 ?
C8 C9 . 1.403(4) ?
C9 C20 . 1.487(3) ?
C10 H10A . 0.9700 ?
C10 H10B . 0.9700 ?
C10 C11 . 1.502(5) ?
C11 H11A . 0.9600 ?
C11 H11B . 0.9600 ?
C11 H11C . 0.9600 ?
C12 H12A . 0.9700 ?
C12 H12B . 0.9700 ?
C12 C13 . 1.437(7) ?
C13 H13A . 0.9600 ?
C13 H13B . 0.9600 ?
C13 H13C . 0.9600 ?
C14 C15 . 1.390(4) ?
C14 C19 . 1.392(4) ?
C15 H15 . 0.9300 ?
C15 C16 . 1.378(5) ?
C16 H16 . 0.9300 ?
C16 C17 . 1.387(5) ?
C17 H17 . 0.9300 ?
C17 C18 . 1.367(5) ?
C18 H18 . 0.9300 ?
C18 C19 . 1.382(5) ?
C19 H19 . 0.9300 ?
C20 C21 . 1.390(4) ?
C21 H21 . 0.9300 ?
C21 C22 . 1.381(4) ?
C22 H22 . 0.9300 ?
C22 C23 . 1.366(4) ?
C23 H23 . 0.9300 ?
C23 C24 . 1.373(4) ?
C24 H24 . 0.9300 ?
C25 C26 . 1.413(3) ?
C25 C30 . 1.423(3) ?
C26 H26 . 0.9300 ?
C26 C27 . 1.354(4) ?
C27 H27 . 0.9300 ?
C27 C28 . 1.426(4) ?
C28 C29 . 1.389(4) ?
C29 H29 . 0.9300 ?
C29 C30 . 1.406(3) ?
C30 C31 . 1.432(3) ?
C31 C32 . 1.380(3) ?
C31 C38 . 1.490(3) ?
C32 H32 . 0.9300 ?
C32 C33 . 1.409(3) ?
C33 C44 . 1.485(3) ?
C36 H36A . 0.9700 ?
C36 H36B . 0.9700 ?
C36 C37 . 1.515(5) ?
C37 H37A . 0.9600 ?
C37 H37B . 0.9600 ?
C37 H37C . 0.9600 ?
C38 C39 . 1.398(4) ?
C38 C43 . 1.387(4) ?
C39 H39 . 0.9300 ?
C39 C40 . 1.383(4) ?
C40 H40 . 0.9300 ?
C40 C41 . 1.373(5) ?
C41 H41 . 0.9300 ?
C41 C42 . 1.379(5) ?
C42 H42 . 0.9300 ?
C42 C43 . 1.383(4) ?
C43 H43 . 0.9300 ?
C44 C45 . 1.386(3) ?
C45 H45 . 0.9300 ?
C45 C46 . 1.385(4) ?
C46 H46 . 0.9300 ?
C46 C47 . 1.380(4) ?
C47 H47 . 0.9300 ?
C47 C48 . 1.380(4) ?
C48 H48 . 0.9300 ?

loop_
_geom_hbond_atom_site_label_D
_geom_hbond_atom_site_label_H
_geom_hbond_atom_site_label_A
_geom_hbond_site_symmetry_D
_geom_hbond_site_symmetry_H
_geom_hbond_site_symmetry_A
_geom_hbond_distance_DH
_geom_hbond_distance_HA
_geom_hbond_distance_DA
_geom_hbond_angle_DHA
_geom_hbond_publ_flag
C12 H12A Cl1B 1_555 1_555 2_565 0.97 2.81 3.734(7) 158 yes
C23 H23 Cl3 1_555 1_555 1_655 0.93 2.74 3.567(3) 149 yes
C45 H45 Cl4 1_555 1_555 2_576 0.93 2.69 3.563(3) 157 yes
C11 H11A Cg1 1_555 1_555 2_565 0.96 2.97 3.585(4) 123 yes
C21 H21 Cg2 1_555 1_555 2_666 0.93 2.89 3.642(3) 139 yes
C36 H36B Cg3 1_555 1_555 2_666 0.97 2.96 3.845(3) 153 yes
C35B H35D Cg4 1_555 1_555 2_666 0.96 2.84 3.45(2) 122 yes

loop_
_geom_torsion_atom_site_label_1
_geom_torsion_atom_site_label_2
_geom_torsion_atom_site_label_3
_geom_torsion_atom_site_label_4
_geom_torsion_site_symmetry_1
_geom_torsion_site_symmetry_2
_geom_torsion_site_symmetry_3
_geom_torsion_site_symmetry_4
_geom_torsion
_geom_torsion_publ_flag
Mn1 N1 C1 C2 . . . . -12.0(3) ?
Mn1 N1 C1 C6 . . . . 167.64(18) ?
Mn1 N1 C9 C8 . . . . -169.87(18) ?
Mn1 N1 C9 C20 . . . . 8.1(3) ?
Mn1 N3 C20 C9 . . . . 2.2(3) ?
Mn1 N3 C20 C21 . . . . -177.6(2) ?
Mn1 N3 C24 C23 . . . . 177.8(2) ?
N1 C1 C2 C3 . . . . 178.9(3) ?
N1 C1 C6 C5 . . . . -179.8(2) ?
N1 C1 C6 C7 . . . . 0.6(4) ?
N1 C9 C20 N3 . . . . -7.1(3) ?
N1 C9 C20 C21 . . . . 172.8(2) ?
C1 N1 C9 C8 . . . . 1.0(4) ?
C1 N1 C9 C20 . . . . 179.0(2) ?
C1 C2 C3 C4 . . . . -0.2(5) ?
C1 C6 C7 C8 . . . . 2.2(4) ?
C1 C6 C7 C14 . . . . -176.5(2) ?
Mn2 N4 C25 C26 . . . . -24.3(3) ?
Mn2 N4 C25 C30 . . . . 158.73(17) ?
Mn2 N4 C33 C32 . . . . -156.83(18) ?
Mn2 N4 C33 C44 . . . . 26.1(2) ?
Mn2 N6 C44 C33 . . . . -10.3(3) ?
Mn2 N6 C44 C45 . . . . 175.29(19) ?
Mn2 N6 C48 C47 . . . . -176.6(2) ?
N2 C4 C5 C6 . . . . 177.2(3) ?
C2 C1 C6 C5 . . . . -0.1(4) ?
C2 C1 C6 C7 . . . . -179.7(2) ?
C2 C3 C4 N2 . . . . -178.1(3) ?
C2 C3 C4 C5 . . . . 2.0(5) ?
N3 C20 C21 C22 . . . . -0.7(4) ?
C3 C4 C5 C6 . . . . -2.9(4) ?
N4 C25 C26 C27 . . . . -175.1(2) ?
N4 C25 C30 C29 . . . . 174.8(2) ?
N4 C25 C30 C31 . . . . -3.3(3) ?
N4 C33 C44 N6 . . . . -11.2(3) ?
N4 C33 C44 C45 . . . . 163.2(2) ?
C4 N2 C10 C11 . . . . 85.2(4) ?
C4 N2 C12 C13 . . . . 96.5(5) ?
C4 C5 C6 C1 . . . . 2.0(4) ?
C4 C5 C6 C7 . . . . -178.4(3) ?
N5 C28 C29 C30 . . . . -175.7(3) ?
C5 C6 C7 C8 . . . . -177.4(3) ?
C5 C6 C7 C14 . . . . 3.9(4) ?
N6 C44 C45 C46 . . . . 2.1(4) ?
C6 C1 C2 C3 . . . . -0.8(4) ?
C6 C7 C8 C9 . . . . -3.4(4) ?
C6 C7 C14 C15 . . . . 56.2(4) ?
C6 C7 C14 C19 . . . . -130.4(3) ?
C7 C8 C9 N1 . . . . 1.9(4) ?
C7 C8 C9 C20 . . . . -176.0(2) ?
C7 C14 C15 C16 . . . . 173.8(3) ?
C7 C14 C19 C18 . . . . -173.5(3) ?
C8 C7 C14 C15 . . . . -122.5(3) ?
C8 C7 C14 C19 . . . . 50.9(4) ?
C8 C9 C20 N3 . . . . 170.9(2) ?
C8 C9 C20 C21 . . . . -9.2(4) ?
C9 N1 C1 C2 . . . . 178.1(2) ?
C9 N1 C1 C6 . . . . -2.2(4) ?
C9 C20 C21 C22 . . . . 179.4(3) ?
C10 N2 C4 C3 . . . . -3.1(5) ?
C10 N2 C4 C5 . . . . 176.8(3) ?
C10 N2 C12 C13 . . . . -99.2(4) ?
C12 N2 C4 C3 . . . . 160.4(3) ?
C12 N2 C4 C5 . . . . -19.8(5) ?
C12 N2 C10 C11 . . . . -78.6(4) ?
C14 C7 C8 C9 . . . . 175.3(2) ?
C14 C15 C16 C17 . . . . -0.2(6) ?
C15 C14 C19 C18 . . . . 0.0(5) ?
C15 C16 C17 C18 . . . . -0.2(7) ?
C16 C17 C18 C19 . . . . 0.5(6) ?
C17 C18 C19 C14 . . . . -0.4(5) ?
C19 C14 C15 C16 . . . . 0.3(5) ?
C20 N3 C24 C23 . . . . -0.5(4) ?
C20 C21 C22 C23 . . . . 0.2(5) ?
C21 C22 C23 C24 . . . . 0.1(5) ?
C22 C23 C24 N3 . . . . 0.0(5) ?
C24 N3 C20 C9 . . . . -179.3(2) ?
C24 N3 C20 C21 . . . . 0.8(4) ?
C25 N4 C33 C32 . . . . 8.8(3) ?
C25 N4 C33 C44 . . . . -168.2(2) ?
C25 C26 C27 C28 . . . . 0.4(4) ?
C25 C30 C31 C32 . . . . 7.1(3) ?
C25 C30 C31 C38 . . . . -171.8(2) ?
C26 C25 C30 C29 . . . . -2.2(3) ?
C26 C25 C30 C31 . . . . 179.7(2) ?
C26 C27 C28 N5 . . . . 175.5(3) ?
C26 C27 C28 C29 . . . . -2.5(4) ?
C27 C28 C29 C30 . . . . 2.2(4) ?
C28 N5 C34Bb C35Bb . . . . -101.4(18) ?
C28 N5 C34Aa C35Aa . . . . 75.9(4) ?
C28 N5 C36 C37 . . . . -84.6(4) ?
C28 C29 C30 C25 . . . . 0.1(4) ?
C28 C29 C30 C31 . . . . 178.0(2) ?
C29 C30 C31 C32 . . . . -170.8(2) ?
C29 C30 C31 C38 . . . . 10.3(4) ?
C30 C25 C26 C27 . . . . 2.0(4) ?
C30 C31 C32 C33 . . . . -3.5(3) ?
C30 C31 C38 C39 . . . . 48.1(3) ?
C30 C31 C38 C43 . . . . -137.0(3) ?
C31 C32 C33 N4 . . . . -4.8(4) ?
C31 C32 C33 C44 . . . . 172.0(2) ?
C31 C38 C39 C40 . . . . 174.3(2) ?
C31 C38 C43 C42 . . . . -175.6(3) ?
C32 C31 C38 C39 . . . . -130.8(3) ?
C32 C31 C38 C43 . . . . 44.1(3) ?
C32 C33 C44 N6 . . . . 171.7(2) ?
C32 C33 C44 C45 . . . . -13.9(4) ?
C33 N4 C25 C26 . . . . 172.3(2) ?
C33 N4 C25 C30 . . . . -4.7(3) ?
C34Aa N5 C28 C27 . . . . 4.3(5) ?
C34Bb N5 C28 C27 . . . . 41.2(9) ?
C34Aa N5 C28 C29 . . . . -177.9(3) ?
C34Bb N5 C28 C29 . . . . -140.9(8) ?
C33 C44 C45 C46 . . . . -172.1(2) ?
C36 N5 C34Bb C35Bb . . . . 112.9(17) ?
C36 N5 C34Aa C35Aa . . . . -103.5(3) ?
C36 N5 C28 C27 . . . . -176.4(3) ?
C36 N5 C28 C29 . . . . 1.5(5) ?
C38 C31 C32 C33 . . . . 175.4(2) ?
C34Aa N5 C36 C37 . . . . 94.8(4) ?
C34Bb N5 C36 C37 . . . . 58.5(9) ?
C38 C39 C40 C41 . . . . 1.2(4) ?
C39 C38 C43 C42 . . . . -0.6(4) ?
C39 C40 C41 C42 . . . . -0.3(5) ?
C40 C41 C42 C43 . . . . -1.0(5) ?
C41 C42 C43 C38 . . . . 1.4(5) ?
C43 C38 C39 C40 . . . . -0.7(4) ?
C44 N6 C48 C47 . . . . -0.1(4) ?
C44 C45 C46 C47 . . . . -1.0(4) ?
C45 C46 C47 C48 . . . . -0.6(4) ?
C46 C47 C48 N6 . . . . 1.2(5) ?
C48 N6 C44 C33 . . . . 172.9(2) ?
C48 N6 C44 C45 . . . . -1.5(4) ?
